data_2209411
loop_
_publ_author_name
'Bardajee, Ghasem Rezanejade'
'Winnik, Mitchell A.'
'Lough, Alan J.'

_publ_section_title
;
 Succinimidyl 7-(diethylamino)-2-oxo-2<i>H</i>-chromene-3-carboxylate
 chloroform solvate
;
_journal_coeditor_code BT2103
_journal_issue 7
_journal_name_full 'Acta Crystallographica Section E'
_journal_page_first o3079
_journal_page_last o3081
_journal_paper_doi 10.1107/S160053680602174X
_journal_volume 62
_journal_year 2006
_chemical_formula_iupac 'C18 H18 N2 O6, C H Cl3'
_chemical_formula_moiety 'C18 H18 N2 O6, C H Cl3'
_chemical_formula_sum 'C19 H19 Cl3 N2 O6'
_chemical_formula_weight 477.71
_chemical_name_systematic
;
Succinimidyl 7-(diethylamino)-2-oxo-2H-chromene-3-carboxylate chloroform
solvate
;
_space_group_IT_number 15
_symmetry_cell_setting monoclinic
_symmetry_space_group_name_Hall '-C 2yc'
_symmetry_space_group_name_H-M 'C 1 2/c 1'
_atom_sites_solution_hydrogens geom
_atom_sites_solution_primary direct
_atom_sites_solution_secondary difmap
_cell_angle_alpha 90.00
_cell_angle_beta 93.429(9)
_cell_angle_gamma 90.00
_cell_formula_units_Z 8
_cell_length_a 19.601(3)
_cell_length_b 9.3170(14)
_cell_length_c 22.807(3)
_cell_measurement_reflns_used 3598
_cell_measurement_temperature 150.0(10)
_cell_measurement_theta_max 25.2
_cell_measurement_theta_min 2.6
_cell_volume 4157.6(10)
_computing_cell_refinement 'DENZO-SMN (Otwinowski & Minor, 1997)'
_computing_data_collection 'COLLECT (Nonius, 2002)'
_computing_data_reduction DENZO-SMN
_computing_molecular_graphics SHELXTL
_computing_publication_material SHELXTL
_computing_structure_refinement 'SHELXTL (Sheldrick, 2001)'
_computing_structure_solution 'SIR92 (Altomare <i>et al.</i>,  1994)'
_diffrn_ambient_temperature 150.0(10)
_diffrn_detector_area_resol_mean 9
_diffrn_measured_fraction_theta_full 0.968
_diffrn_measured_fraction_theta_max 0.965
_diffrn_measurement_device_type 'Bruker--Nonius KappaCCD'
_diffrn_measurement_method '\f scans and \w scans with \k offsets'
_diffrn_radiation_monochromator graphite
_diffrn_radiation_source 'fine-focus sealed tube'
_diffrn_radiation_type MoK\a
_diffrn_radiation_wavelength 0.71073
_diffrn_reflns_av_R_equivalents 0.126
_diffrn_reflns_av_sigmaI/netI 0.1006
_diffrn_reflns_limit_h_max 23
_diffrn_reflns_limit_h_min -23
_diffrn_reflns_limit_k_max 11
_diffrn_reflns_limit_k_min -11
_diffrn_reflns_limit_l_max 27
_diffrn_reflns_limit_l_min -2
_diffrn_reflns_number 11417
_diffrn_reflns_theta_full 25.16
_diffrn_reflns_theta_max 25.16
_diffrn_reflns_theta_min 2.56
_diffrn_standards_number 0
_exptl_absorpt_coefficient_mu 0.481
_exptl_absorpt_correction_T_max 0.964
_exptl_absorpt_correction_T_min 0.746
_exptl_absorpt_correction_type multi-scan
_exptl_absorpt_process_details '(SORTAV; Blessing, 1995)'
_exptl_crystal_colour yellow
_exptl_crystal_density_diffrn 1.526
_exptl_crystal_density_method 'not measured'
_exptl_crystal_description needle
_exptl_crystal_F_000 1968
_exptl_crystal_size_max 0.30
_exptl_crystal_size_mid 0.16
_exptl_crystal_size_min 0.08
_refine_diff_density_max 0.301
_refine_diff_density_min -0.386
_refine_ls_extinction_method none
_refine_ls_goodness_of_fit_ref 1.045
_refine_ls_hydrogen_treatment constr
_refine_ls_matrix_type full
_refine_ls_number_parameters 272
_refine_ls_number_reflns 3598
_refine_ls_number_restraints 0
_refine_ls_restrained_S_all 1.045
_refine_ls_R_factor_all 0.1291
_refine_ls_R_factor_gt 0.0699
_refine_ls_shift/su_max 0.000
_refine_ls_shift/su_mean 0.000
_refine_ls_structure_factor_coef Fsqd
_refine_ls_weighting_details 'calc w=1/[\s^2^(Fo^2^)+(0.094P)^2^+7.3572P] where P=(Fo^2^+2Fc^2^)/3'
_refine_ls_weighting_scheme calc
_refine_ls_wR_factor_gt 0.1786
_refine_ls_wR_factor_ref 0.2085
_reflns_number_gt 2151
_reflns_number_total 3598
_reflns_threshold_expression I>2\s(I)
_cod_data_source_file bt2103.cif
_cod_data_source_block 2
_cod_original_sg_symbol_H-M 'C 2/c'
_cod_database_code 2209411
_cod_database_fobs_code 2209411

loop_
_symmetry_equiv_pos_as_xyz
'x, y, z'
'-x, y, -z+1/2'
'x+1/2, y+1/2, z'
'-x+1/2, y+1/2, -z+1/2'
'-x, -y, -z'
'x, -y, z-1/2'
'-x+1/2, -y+1/2, -z'
'x+1/2, -y+1/2, z-1/2'

loop_
_atom_site_type_symbol
_atom_site_label
_atom_site_fract_x
_atom_site_fract_y
_atom_site_fract_z
_atom_site_U_iso_or_equiv
_atom_site_adp_type
_atom_site_calc_flag
_atom_site_refinement_flags
_atom_site_occupancy
O O1 0.70586(19) 0.7105(4) 0.58743(15) 0.0344(9) Uani d . 1
O O2 0.7460(2) 0.5924(5) 0.66551(17) 0.0429(10) Uani d . 1
O O3 0.7266(2) 0.1982(4) 0.57400(17) 0.0419(10) Uani d . 1
O O4 0.7382(2) 0.3020(4) 0.66391(16) 0.0376(10) Uani d . 1
O O5 0.6284(2) 0.1207(5) 0.6870(2) 0.0544(12) Uani d . 1
O O6 0.8582(2) 0.1372(5) 0.66877(18) 0.0422(10) Uani d . 1
N N1 0.5948(2) 0.9878(6) 0.4336(2) 0.0371(12) Uani d . 1
N N2 0.7441(2) 0.1613(5) 0.6837(2) 0.0368(12) Uani d . 1
C C1 0.7237(3) 0.5819(6) 0.6155(3) 0.0350(14) Uani d . 1
C C2 0.7137(3) 0.4526(6) 0.5805(2) 0.0350(14) Uani d . 1
C C3 0.6884(3) 0.4614(6) 0.5234(2) 0.0350(14) Uani d . 1
H H3A 0.6849 0.3764 0.5004 0.042 Uiso calc R 1
C C4 0.6675(3) 0.5925(6) 0.4978(2) 0.0314(13) Uani d . 1
C C5 0.6346(3) 0.6052(7) 0.4418(2) 0.0364(14) Uani d . 1
H H5A 0.6281 0.5219 0.4181 0.044 Uiso calc R 1
C C6 0.6115(3) 0.7343(7) 0.4204(2) 0.0368(14) Uani d . 1
H H6A 0.5894 0.7395 0.3823 0.044 Uiso calc R 1
C C7 0.6203(3) 0.8612(6) 0.4548(2) 0.0330(13) Uani d . 1
C C8 0.6551(3) 0.8508(6) 0.5111(2) 0.0330(13) Uani d . 1
H H8A 0.6635 0.9340 0.5345 0.040 Uiso calc R 1
C C9 0.6764(3) 0.7182(6) 0.5310(2) 0.0313(13) Uani d . 1
C C10 0.5467(3) 0.9957(7) 0.3813(2) 0.0390(14) Uani d . 1
H H10A 0.5156 1.0784 0.3855 0.047 Uiso calc R 1
H H10B 0.5184 0.9076 0.3792 0.047 Uiso calc R 1
C C11 0.5823(3) 1.0117(8) 0.3247(3) 0.0486(17) Uani d . 1
H H11A 0.5482 1.0150 0.2915 0.073 Uiso calc R 1
H H11B 0.6129 0.9297 0.3200 0.073 Uiso calc R 1
H H11C 0.6091 1.1006 0.3259 0.073 Uiso calc R 1
C C12 0.6105(3) 1.1242(6) 0.4639(3) 0.0365(14) Uani d . 1
H H12A 0.6078 1.2032 0.4349 0.044 Uiso calc R 1
H H12B 0.6579 1.1208 0.4815 0.044 Uiso calc R 1
C C13 0.5617(3) 1.1563(7) 0.5122(3) 0.0424(15) Uani d . 1
H H13A 0.5745 1.2477 0.5312 0.064 Uiso calc R 1
H H13B 0.5646 1.0792 0.5415 0.064 Uiso calc R 1
H H13C 0.5148 1.1627 0.4950 0.064 Uiso calc R 1
C C14 0.7267(3) 0.3071(7) 0.6031(3) 0.0378(15) Uani d . 1
C C15 0.6863(3) 0.0776(7) 0.6927(3) 0.0407(15) Uani d . 1
C C16 0.7129(3) -0.0671(6) 0.7111(3) 0.0368(14) Uani d . 1
H H16A 0.6926 -0.1426 0.6849 0.044 Uiso calc R 1
H H16B 0.7017 -0.0884 0.7519 0.044 Uiso calc R 1
C C17 0.7906(3) -0.0611(6) 0.7065(3) 0.0387(15) Uani d . 1
H H17A 0.8145 -0.0771 0.7454 0.046 Uiso calc R 1
H H17B 0.8056 -0.1350 0.6788 0.046 Uiso calc R 1
C C18 0.8051(3) 0.0865(7) 0.6842(2) 0.0382(14) Uani d . 1
Cl Cl1 0.55238(10) 0.3932(2) 0.67495(9) 0.0681(6) Uani d . 1
Cl Cl2 0.56500(10) 0.6982(2) 0.69534(9) 0.0686(6) Uani d . 1
Cl Cl3 0.52235(9) 0.5908(2) 0.58048(8) 0.0582(5) Uani d . 1
C C1S 0.5184(3) 0.5636(7) 0.6572(3) 0.0490(17) Uani d . 1
H H1SA 0.4696 0.5676 0.6678 0.059 Uiso calc R 1

loop_
_atom_site_aniso_label
_atom_site_aniso_U_11
_atom_site_aniso_U_22
_atom_site_aniso_U_33
_atom_site_aniso_U_12
_atom_site_aniso_U_13
_atom_site_aniso_U_23
O1 0.038(2) 0.036(2) 0.028(2) 0.0064(19) -0.0053(17) 0.0005(17)
O2 0.048(2) 0.042(3) 0.037(2) 0.003(2) -0.009(2) 0.0002(19)
O3 0.046(3) 0.037(3) 0.042(2) 0.002(2) -0.0033(19) -0.004(2)
O4 0.047(2) 0.030(2) 0.035(2) 0.0035(19) -0.0034(18) 0.0039(17)
O5 0.037(3) 0.055(3) 0.071(3) 0.008(2) 0.007(2) 0.014(2)
O6 0.034(2) 0.044(3) 0.048(3) -0.003(2) 0.0006(19) 0.001(2)
N1 0.037(3) 0.042(3) 0.031(2) 0.003(2) -0.007(2) 0.000(2)
N2 0.037(3) 0.033(3) 0.040(3) 0.001(2) 0.000(2) 0.003(2)
C1 0.028(3) 0.040(4) 0.036(3) 0.002(3) -0.004(3) 0.000(3)
C2 0.029(3) 0.038(4) 0.039(3) -0.002(3) 0.004(3) 0.001(3)
C3 0.029(3) 0.039(4) 0.037(3) 0.001(3) 0.005(3) -0.003(3)
C4 0.024(3) 0.039(4) 0.031(3) -0.005(3) -0.001(2) 0.000(3)
C5 0.033(3) 0.041(4) 0.035(3) -0.004(3) -0.003(3) -0.003(3)
C6 0.037(3) 0.043(4) 0.029(3) -0.003(3) -0.004(3) -0.002(3)
C7 0.028(3) 0.036(4) 0.035(3) 0.001(3) 0.001(2) 0.000(3)
C8 0.033(3) 0.027(3) 0.038(3) -0.003(3) 0.000(3) -0.002(3)
C9 0.024(3) 0.041(4) 0.029(3) -0.002(3) 0.000(2) -0.003(3)
C10 0.037(3) 0.041(4) 0.038(3) 0.006(3) -0.004(3) 0.004(3)
C11 0.049(4) 0.060(5) 0.037(3) -0.001(3) -0.001(3) 0.004(3)
C12 0.035(3) 0.033(4) 0.041(3) 0.001(3) -0.004(3) -0.002(3)
C13 0.035(3) 0.044(4) 0.048(4) -0.005(3) 0.000(3) -0.002(3)
C14 0.024(3) 0.046(4) 0.043(4) -0.002(3) -0.003(3) -0.004(3)
C15 0.041(4) 0.043(4) 0.038(3) 0.001(3) 0.002(3) -0.001(3)
C16 0.037(3) 0.035(4) 0.038(3) -0.004(3) 0.000(3) -0.002(3)
C17 0.032(3) 0.039(4) 0.045(3) 0.003(3) -0.001(3) 0.005(3)
C18 0.040(4) 0.041(4) 0.033(3) -0.004(3) -0.007(3) -0.002(3)
Cl1 0.0594(11) 0.0574(12) 0.0846(14) 0.0021(9) -0.0195(10) 0.0164(10)
Cl2 0.0533(11) 0.0680(14) 0.0826(14) -0.0007(10) -0.0107(10) -0.0173(10)
Cl3 0.0478(10) 0.0679(13) 0.0587(11) 0.0016(9) 0.0030(8) 0.0095(9)
C1S 0.033(3) 0.058(5) 0.056(4) -0.001(3) -0.001(3) 0.003(3)

loop_
_atom_type_symbol
_atom_type_description
_atom_type_scat_dispersion_real
_atom_type_scat_dispersion_imag
_atom_type_scat_source
C C 0.0033 0.0016 'International Tables Vol C Tables 4.2.6.8 and 6.1.1.4'
H H 0.0000 0.0000 'International Tables Vol C Tables 4.2.6.8 and 6.1.1.4'
N N 0.0061 0.0033 'International Tables Vol C Tables 4.2.6.8 and 6.1.1.4'
O O 0.0106 0.0060 'International Tables Vol C Tables 4.2.6.8 and 6.1.1.4'
Cl Cl 0.1484 0.1585 'International Tables Vol C Tables 4.2.6.8 and 6.1.1.4'

loop_
_geom_angle_atom_site_label_1
_geom_angle_atom_site_label_2
_geom_angle_atom_site_label_3
_geom_angle
_geom_angle_publ_flag
C9 O1 C1 123.6(4) ?
N2 O4 C14 111.2(4) ?
C7 N1 C12 121.4(5) y
C7 N1 C10 122.3(5) y
C12 N1 C10 116.2(5) y
C18 N2 O4 122.2(5) y
C18 N2 C15 115.2(5) y
O4 N2 C15 121.4(5) y
O2 C1 O1 115.7(5) ?
O2 C1 C2 128.3(6) y
O1 C1 C2 116.0(5) ?
C3 C2 C1 120.2(5) ?
C3 C2 C14 115.8(5) ?
C1 C2 C14 124.0(5) ?
C2 C3 C4 121.9(5) ?
C2 C3 H3A 119.1 ?
C4 C3 H3A 119.1 ?
C9 C4 C5 117.3(5) ?
C9 C4 C3 118.5(5) ?
C5 C4 C3 124.0(6) ?
C6 C5 C4 121.6(6) ?
C6 C5 H5A 119.2 ?
C4 C5 H5A 119.2 ?
C5 C6 C7 120.6(5) ?
C5 C6 H6A 119.7 ?
C7 C6 H6A 119.7 ?
N1 C7 C8 121.8(5) ?
N1 C7 C6 119.7(5) ?
C8 C7 C6 118.5(5) ?
C9 C8 C7 118.7(5) ?
C9 C8 H8A 120.6 ?
C7 C8 H8A 120.6 ?
C8 C9 O1 117.2(5) ?
C8 C9 C4 123.2(5) ?
O1 C9 C4 119.5(5) ?
N1 C10 C11 112.9(5) ?
N1 C10 H10A 109.0 ?
C11 C10 H10A 109.0 ?
N1 C10 H10B 109.0 ?
C11 C10 H10B 109.0 ?
H10A C10 H10B 107.8 ?
C10 C11 H11A 109.5 ?
C10 C11 H11B 109.5 ?
H11A C11 H11B 109.5 ?
C10 C11 H11C 109.5 ?
H11A C11 H11C 109.5 ?
H11B C11 H11C 109.5 ?
N1 C12 C13 112.7(5) ?
N1 C12 H12A 109.1 ?
C13 C12 H12A 109.1 ?
N1 C12 H12B 109.1 ?
C13 C12 H12B 109.1 ?
H12A C12 H12B 107.8 ?
C12 C13 H13A 109.5 ?
C12 C13 H13B 109.5 ?
H13A C13 H13B 109.5 ?
C12 C13 H13C 109.5 ?
H13A C13 H13C 109.5 ?
H13B C13 H13C 109.5 ?
O3 C14 O4 120.8(6) ?
O3 C14 C2 125.9(5) ?
O4 C14 C2 113.3(5) ?
O5 C15 N2 124.4(6) ?
O5 C15 C16 129.9(6) ?
N2 C15 C16 105.7(5) ?
C15 C16 C17 106.2(5) ?
C15 C16 H16A 110.5 ?
C17 C16 H16A 110.5 ?
C15 C16 H16B 110.5 ?
C17 C16 H16B 110.5 ?
H16A C16 H16B 108.7 ?
C18 C17 C16 105.5(5) ?
C18 C17 H17A 110.6 ?
C16 C17 H17A 110.6 ?
C18 C17 H17B 110.6 ?
C16 C17 H17B 110.6 ?
H17A C17 H17B 108.8 ?
O6 C18 N2 123.9(6) ?
O6 C18 C17 129.7(6) ?
N2 C18 C17 106.5(5) ?
Cl2 C1S Cl1 110.6(4) ?
Cl2 C1S Cl3 109.6(4) ?
Cl1 C1S Cl3 108.5(4) ?
Cl2 C1S H1SA 109.4 ?
Cl1 C1S H1SA 109.4 ?
Cl3 C1S H1SA 109.4 ?

loop_
_geom_bond_atom_site_label_1
_geom_bond_atom_site_label_2
_geom_bond_distance
_geom_bond_publ_flag
O1 C9 1.380(6) y
O1 C1 1.393(7) y
O2 C1 1.201(6) y
O3 C14 1.212(7) y
O4 N2 1.390(6) y
O4 C14 1.393(7) y
O5 C15 1.203(7) ?
O6 C18 1.215(7) ?
N1 C7 1.359(7) ?
N1 C12 1.471(7) ?
N1 C10 1.478(7) ?
N2 C18 1.383(8) y
N2 C15 1.400(8) y
C1 C2 1.452(8) ?
C2 C3 1.368(8) ?
C2 C14 1.468(8) ?
C3 C4 1.405(8) ?
C3 H3A 0.9500 ?
C4 C9 1.401(8) ?
C4 C5 1.401(8) ?
C5 C6 1.364(8) ?
C5 H5A 0.9500 ?
C6 C7 1.423(8) ?
C6 H6A 0.9500 ?
C7 C8 1.421(8) ?
C8 C9 1.373(8) ?
C8 H8A 0.9500 ?
C10 C11 1.511(8) ?
C10 H10A 0.9900 ?
C10 H10B 0.9900 ?
C11 H11A 0.9800 ?
C11 H11B 0.9800 ?
C11 H11C 0.9800 ?
C12 C13 1.530(8) ?
C12 H12A 0.9900 ?
C12 H12B 0.9900 ?
C13 H13A 0.9800 ?
C13 H13B 0.9800 ?
C13 H13C 0.9800 ?
C15 C16 1.497(8) ?
C16 C17 1.533(8) ?
C16 H16A 0.9900 ?
C16 H16B 0.9900 ?
C17 C18 1.498(8) ?
C17 H17A 0.9900 ?
C17 H17B 0.9900 ?
Cl1 C1S 1.760(7) ?
Cl2 C1S 1.752(7) ?
Cl3 C1S 1.775(7) ?
C1S H1SA 1.0000 ?

loop_
_geom_hbond_atom_site_label_D
_geom_hbond_atom_site_label_H
_geom_hbond_atom_site_label_A
_geom_hbond_site_symmetry_A
_geom_hbond_distance_DH
_geom_hbond_distance_HA
_geom_hbond_distance_DA
_geom_hbond_angle_DHA
C1S H1SA O6 3_455 1.00 2.28 3.240(7) 160
C3 H3A O3 7_656 0.95 2.59 3.219(7) 124
C5 H5A O6 7_656 0.95 2.50 3.395(7) 157
C11 H11C O6 7_666 0.98 2.53 3.473(9) 162
C12 H12B O3 1_565 0.99 2.54 3.358(8) 140
C16 H16B O4 4_646 0.99 2.42 3.195(8) 135

loop_
_cod_related_entry_id
_cod_related_entry_database
_cod_related_entry_code
1 ChemSpider 21128020
